data_4080094
loop_
_publ_author_name
'Garc\?\'ia-L\'opez, Jos\'e-Antonio'
'Oliva-Madrid, Mar\?\'ia-Jos\'e'
'Saura-Llamas, Isabel'
'Bautista, Delia'
'Vicente, Jos\'e'

_publ_section_title
;
 Room-Temperature Isolation of Palladium(II) Organocarbonyl Intermediates
 in the Synthesis of Eight-Membered Lactams after Alkyne/CO Sequential
 Insertions
;
_journal_issue 4
_journal_name_full Organometallics
_journal_page_first 1094
_journal_paper_doi 10.1021/om301241n
_journal_volume 32
_journal_year 2013
_chemical_formula_sum 'C51 H55 Cl2 N2 Pd2'
_chemical_formula_weight 979.67
_chemical_name_systematic
; 
 ? 
;
_space_group_IT_number 14
_symmetry_cell_setting monoclinic
_symmetry_space_group_name_Hall '-P 2ybc'
_symmetry_space_group_name_H-M 'P 1 21/c 1'
_atom_sites_solution_hydrogens geom
_atom_sites_solution_primary direct
_atom_sites_solution_secondary difmap
_audit_creation_method SHELXL-97
_cell_angle_alpha 90.00
_cell_angle_beta 106.818(2)
_cell_angle_gamma 90.00
_cell_formula_units_Z 4
_cell_length_a 14.8315(13)
_cell_length_b 16.5743(15)
_cell_length_c 18.7171(17)
_cell_measurement_reflns_used 6668
_cell_measurement_temperature 100(2)
_cell_measurement_theta_max 28.54
_cell_measurement_theta_min 2.27
_cell_volume 4404.3(7)
_computing_cell_refinement 'Bruker SAINT'
_computing_data_collection 'Bruker SMART'
_computing_data_reduction 'Bruker SAINT'
_computing_molecular_graphics 'Bruker SHELXTL'
_computing_publication_material 'Bruker SHELXTL'
_computing_structure_refinement 'SHELXL-97 (Sheldrick, 1997)'
_computing_structure_solution 'SHELXS-97 (Sheldrick, 1990)'
_diffrn_ambient_temperature 100(2)
_diffrn_detector_area_resol_mean 8.26
_diffrn_measured_fraction_theta_full 0.999
_diffrn_measured_fraction_theta_max 0.943
_diffrn_measurement_device_type 'Bruker SMART APEX CCD'
_diffrn_measurement_method \w-scan
_diffrn_radiation_monochromator graphite
_diffrn_radiation_source 'fine-focus sealed tube'
_diffrn_radiation_type MoK\a
_diffrn_radiation_wavelength 0.71073
_diffrn_reflns_av_R_equivalents 0.0331
_diffrn_reflns_av_sigmaI/netI 0.0273
_diffrn_reflns_limit_h_max 19
_diffrn_reflns_limit_h_min -19
_diffrn_reflns_limit_k_max 21
_diffrn_reflns_limit_k_min -22
_diffrn_reflns_limit_l_max 23
_diffrn_reflns_limit_l_min -25
_diffrn_reflns_number 53448
_diffrn_reflns_theta_full 26.00
_diffrn_reflns_theta_max 28.75
_diffrn_reflns_theta_min 1.67
_exptl_absorpt_coefficient_mu 0.975
_exptl_absorpt_correction_T_max 0.9174
_exptl_absorpt_correction_T_min 0.8182
_exptl_absorpt_correction_type multi-scan
_exptl_absorpt_process_details SADABS
_exptl_crystal_colour yellow
_exptl_crystal_density_diffrn 1.477
_exptl_crystal_density_method 'not measured'
_exptl_crystal_description block
_exptl_crystal_F_000 2004
_exptl_crystal_size_max 0.23
_exptl_crystal_size_mid 0.15
_exptl_crystal_size_min 0.09
_refine_diff_density_max 2.695
_refine_diff_density_min -0.668
_refine_diff_density_rms 0.103
_refine_ls_extinction_method none
_refine_ls_goodness_of_fit_ref 1.105
_refine_ls_hydrogen_treatment 'NH2 free with SADI, rigid methyls, others riding'
_refine_ls_matrix_type full
_refine_ls_number_parameters 535
_refine_ls_number_reflns 10774
_refine_ls_number_restraints 2
_refine_ls_restrained_S_all 1.105
_refine_ls_R_factor_all 0.0418
_refine_ls_R_factor_gt 0.0373
_refine_ls_shift/su_max 0.002
_refine_ls_shift/su_mean 0.000
_refine_ls_structure_factor_coef Fsqd
_refine_ls_weighting_details 'calc w=1/[\s^2^(Fo^2^)+(0.0416P)^2^+6.2752P] where P=(Fo^2^+2Fc^2^)/3'
_refine_ls_weighting_scheme calc
_refine_ls_wR_factor_gt 0.0881
_refine_ls_wR_factor_ref 0.0905
_reflns_number_gt 9949
_reflns_number_total 10774
_reflns_threshold_expression >2sigma(I)
_cod_data_source_file om301241n_si_002.cif
_cod_data_source_block jah301s
_cod_original_sg_symbol_H-M 'P 2(1)/c'
_cod_database_code 4080094

loop_
_symmetry_equiv_pos_as_xyz
'x, y, z'
'-x, y+1/2, -z+1/2'
'-x, -y, -z'
'x, -y-1/2, z-1/2'

loop_
_atom_site_label
_atom_site_type_symbol
_atom_site_fract_x
_atom_site_fract_y
_atom_site_fract_z
_atom_site_U_iso_or_equiv
_atom_site_adp_type
_atom_site_occupancy
_atom_site_symmetry_multiplicity
_atom_site_calc_flag
_atom_site_refinement_flags
Pd1 Pd 0.318955(14) 0.399534(11) 0.094223(11) 0.01657(6) Uani 1 1 d .
Pd2 Pd 0.156813(13) 0.544389(11) 0.033760(10) 0.01355(6) Uani 1 1 d .
Cl1 Cl 0.15830(4) 0.40725(4) 0.08534(4) 0.01945(13) Uani 1 1 d .
Cl2 Cl 0.28940(5) 0.50521(4) -0.00328(4) 0.02104(13) Uani 1 1 d .
N1 N 0.46237(17) 0.38800(15) 0.10670(14) 0.0212(5) Uani 1 1 d D
H01A H 0.490(2) 0.3754(18) 0.1500(14) 0.013(7) Uiso 1 1 d D
H01B H 0.483(2) 0.4331(16) 0.1009(18) 0.024(9) Uiso 1 1 d D
N2 N 0.03718(16) 0.57809(14) 0.06318(12) 0.0177(4) Uani 1 1 d D
H02A H 0.003(2) 0.5333(18) 0.056(2) 0.036(10) Uiso 1 1 d D
H02B H 0.005(2) 0.6159(16) 0.0313(16) 0.016(7) Uiso 1 1 d D
C1 C 0.29112(19) 0.22088(15) 0.07270(15) 0.0185(5) Uani 1 1 d .
C2 C 0.35552(19) 0.22619(15) 0.03086(15) 0.0193(5) Uani 1 1 d .
C3 C 0.3230(2) 0.20736(17) -0.04526(15) 0.0237(6) Uani 1 1 d .
H3 H 0.3657 0.2099 -0.0745 0.028 Uiso 1 1 calc R
C4 C 0.2307(2) 0.18517(17) -0.07913(16) 0.0264(6) Uani 1 1 d .
H4 H 0.2104 0.1737 -0.1311 0.032 Uiso 1 1 calc R
C5 C 0.1677(2) 0.17960(16) -0.03732(16) 0.0234(6) Uani 1 1 d .
H5 H 0.1041 0.1644 -0.0602 0.028 Uiso 1 1 calc R
C6 C 0.19884(19) 0.19654(16) 0.03855(15) 0.0202(5) Uani 1 1 d .
H6 H 0.1563 0.1914 0.0677 0.024 Uiso 1 1 calc R
C7 C 0.31941(18) 0.24122(15) 0.15450(14) 0.0172(5) Uani 1 1 d .
C8 C 0.33797(18) 0.31838(16) 0.17454(15) 0.0186(5) Uani 1 1 d .
C9 C 0.49697(19) 0.32957(17) 0.05896(16) 0.0218(5) Uani 1 1 d .
C10 C 0.45877(19) 0.24400(16) 0.06594(15) 0.0207(5) Uani 1 1 d .
H10A H 0.4951 0.2056 0.0445 0.025 Uiso 1 1 calc R
H10B H 0.4736 0.2315 0.1198 0.025 Uiso 1 1 calc R
C12 C 0.60475(19) 0.32652(18) 0.08766(18) 0.0280(6) Uani 1 1 d .
H12A H 0.6306 0.3798 0.0822 0.042 Uiso 1 1 calc R
H12B H 0.6285 0.2868 0.0587 0.042 Uiso 1 1 calc R
H12C H 0.6241 0.3110 0.1404 0.042 Uiso 1 1 calc R
C13 C 0.4654(2) 0.36106(18) -0.02078(16) 0.0266(6) Uani 1 1 d .
H13A H 0.3967 0.3668 -0.0369 0.040 Uiso 1 1 calc R
H13B H 0.4846 0.3230 -0.0537 0.040 Uiso 1 1 calc R
H13C H 0.4946 0.4137 -0.0230 0.040 Uiso 1 1 calc R
C21 C 0.32127(18) 0.17268(16) 0.20658(15) 0.0189(5) Uani 1 1 d .
C22 C 0.3541(2) 0.09736(17) 0.19257(16) 0.0244(6) Uani 1 1 d .
H22 H 0.3763 0.0901 0.1502 0.029 Uiso 1 1 calc R
C23 C 0.3548(2) 0.03206(18) 0.24040(18) 0.0330(7) Uani 1 1 d .
H23 H 0.3789 -0.0188 0.2313 0.040 Uiso 1 1 calc R
C24 C 0.3201(2) 0.0421(2) 0.30096(18) 0.0351(8) Uani 1 1 d .
H24 H 0.3196 -0.0021 0.3331 0.042 Uiso 1 1 calc R
C25 C 0.2859(2) 0.1166(2) 0.31483(16) 0.0305(7) Uani 1 1 d .
H25 H 0.2614 0.1230 0.3561 0.037 Uiso 1 1 calc R
C26 C 0.28744(19) 0.18114(17) 0.26892(15) 0.0223(5) Uani 1 1 d .
H26 H 0.2653 0.2322 0.2796 0.027 Uiso 1 1 calc R
C31 C 0.38027(19) 0.35234(15) 0.24977(15) 0.0200(5) Uani 1 1 d .
C32 C 0.4692(2) 0.32623(18) 0.29266(17) 0.0270(6) Uani 1 1 d .
H32 H 0.4988 0.2830 0.2749 0.032 Uiso 1 1 calc R
C33 C 0.5149(2) 0.3617(2) 0.36015(18) 0.0329(7) Uani 1 1 d .
H33 H 0.5754 0.3429 0.3880 0.039 Uiso 1 1 calc R
C34 C 0.4730(3) 0.4242(2) 0.38717(18) 0.0364(7) Uani 1 1 d .
H34 H 0.5045 0.4491 0.4334 0.044 Uiso 1 1 calc R
C35 C 0.3845(3) 0.45040(19) 0.34623(18) 0.0375(8) Uani 1 1 d .
H35 H 0.3549 0.4927 0.3653 0.045 Uiso 1 1 calc R
C36 C 0.3381(2) 0.41590(19) 0.27761(17) 0.0302(7) Uani 1 1 d .
H36 H 0.2780 0.4354 0.2497 0.036 Uiso 1 1 calc R
C41 C 0.25243(19) 0.68704(15) 0.11758(15) 0.0197(5) Uani 1 1 d .
C42 C 0.2037(2) 0.68135(16) 0.17138(15) 0.0231(6) Uani 1 1 d .
C43 C 0.2561(3) 0.6647(2) 0.24501(17) 0.0368(8) Uani 1 1 d .
H43 H 0.2251 0.6646 0.2829 0.044 Uiso 1 1 calc R
C44 C 0.3511(3) 0.6485(2) 0.26416(19) 0.0463(10) Uani 1 1 d .
H44 H 0.3847 0.6369 0.3145 0.056 Uiso 1 1 calc R
C45 C 0.3976(2) 0.6491(2) 0.2099(2) 0.0435(9) Uani 1 1 d .
H45 H 0.4623 0.6348 0.2221 0.052 Uiso 1 1 calc R
C46 C 0.3487(2) 0.67098(18) 0.13731(19) 0.0305(7) Uani 1 1 d .
H46 H 0.3814 0.6750 0.1007 0.037 Uiso 1 1 calc R
C47 C 0.20420(18) 0.71107(15) 0.03846(14) 0.0172(5) Uani 1 1 d .
C48 C 0.15717(18) 0.65376(15) -0.00803(14) 0.0168(5) Uani 1 1 d .
C49 C 0.0404(2) 0.61168(16) 0.13897(15) 0.0202(5) Uani 1 1 d .
C50 C 0.0987(2) 0.69063(17) 0.15295(16) 0.0236(6) Uani 1 1 d .
H50A H 0.0772 0.7248 0.1078 0.028 Uiso 1 1 calc R
H50B H 0.0845 0.7200 0.1945 0.028 Uiso 1 1 calc R
C51 C -0.0607(2) 0.63012(19) 0.13750(18) 0.0288(6) Uani 1 1 d .
H51A H -0.0871 0.6707 0.0990 0.043 Uiso 1 1 calc R
H51B H -0.0617 0.6509 0.1863 0.043 Uiso 1 1 calc R
H51C H -0.0984 0.5807 0.1262 0.043 Uiso 1 1 calc R
C52 C 0.0818(2) 0.54680(17) 0.19715(16) 0.0252(6) Uani 1 1 d .
H52A H 0.0426 0.4982 0.1858 0.038 Uiso 1 1 calc R
H52B H 0.0835 0.5668 0.2468 0.038 Uiso 1 1 calc R
H52C H 0.1459 0.5338 0.1962 0.038 Uiso 1 1 calc R
C61 C 0.21593(18) 0.79709(15) 0.01945(15) 0.0190(5) Uani 1 1 d .
C62 C 0.2253(2) 0.85655(17) 0.07413(16) 0.0231(6) Uani 1 1 d .
H62 H 0.2227 0.8417 0.1225 0.028 Uiso 1 1 calc R
C63 C 0.2385(2) 0.93724(18) 0.05885(17) 0.0289(6) Uani 1 1 d .
H63 H 0.2444 0.9768 0.0967 0.035 Uiso 1 1 calc R
C64 C 0.2430(2) 0.96004(17) -0.01091(19) 0.0314(7) Uani 1 1 d .
H64 H 0.2528 1.0150 -0.0212 0.038 Uiso 1 1 calc R
C65 C 0.2332(2) 0.90207(18) -0.06569(19) 0.0321(7) Uani 1 1 d .
H65 H 0.2357 0.9177 -0.1139 0.038 Uiso 1 1 calc R
C66 C 0.2198(2) 0.82138(17) -0.05150(16) 0.0243(6) Uani 1 1 d .
H66 H 0.2132 0.7825 -0.0899 0.029 Uiso 1 1 calc R
C71 C 0.10086(19) 0.66298(16) -0.08735(15) 0.0195(5) Uani 1 1 d .
C72 C 0.0213(2) 0.7121(2) -0.10584(18) 0.0307(7) Uani 1 1 d .
H72 H 0.0040 0.7408 -0.0679 0.037 Uiso 1 1 calc R
C73 C -0.0332(2) 0.7191(3) -0.1802(2) 0.0451(10) Uani 1 1 d .
H73 H -0.0878 0.7522 -0.1926 0.054 Uiso 1 1 calc R
C74 C -0.0085(3) 0.6785(2) -0.23540(18) 0.0454(10) Uani 1 1 d .
H74 H -0.0459 0.6834 -0.2858 0.054 Uiso 1 1 calc R
C75 C 0.0706(3) 0.6308(2) -0.21788(17) 0.0409(9) Uani 1 1 d .
H75 H 0.0885 0.6036 -0.2564 0.049 Uiso 1 1 calc R
C76 C 0.1248(2) 0.62206(18) -0.14370(16) 0.0286(6) Uani 1 1 d .
H76 H 0.1785 0.5878 -0.1318 0.034 Uiso 1 1 calc R
C91 C 0.0638(5) 0.0580(4) 0.1578(4) 0.0951(19) Uani 1 1 d .
H91A H 0.1265 0.0712 0.1536 0.143 Uiso 1 1 calc R
H91B H 0.0697 0.0374 0.2081 0.143 Uiso 1 1 calc R
H91C H 0.0245 0.1066 0.1489 0.143 Uiso 1 1 calc R
C92 C 0.0236(3) 0.0011(3) 0.1068(2) 0.0517(10) Uani 1 1 d .
H92A H -0.0398 -0.0122 0.1108 0.062 Uiso 1 1 calc R
H92B H 0.0622 -0.0486 0.1165 0.062 Uiso 1 1 calc R
C93 C 0.0158(3) 0.0321(2) 0.0289(2) 0.0493(10) Uani 1 1 d .
H93A H -0.0296 0.0774 0.0172 0.059 Uiso 1 1 calc R
H93B H 0.0779 0.0529 0.0276 0.059 Uiso 1 1 calc R

loop_
_atom_site_aniso_label
_atom_site_aniso_U_11
_atom_site_aniso_U_22
_atom_site_aniso_U_33
_atom_site_aniso_U_23
_atom_site_aniso_U_13
_atom_site_aniso_U_12
Pd1 0.01676(10) 0.01365(10) 0.02015(10) 0.00271(7) 0.00665(8) 0.00109(7)
Pd2 0.01428(10) 0.01180(9) 0.01472(9) 0.00098(6) 0.00444(7) 0.00041(6)
Cl1 0.0174(3) 0.0154(3) 0.0266(3) 0.0053(2) 0.0079(2) 0.0010(2)
Cl2 0.0226(3) 0.0174(3) 0.0271(3) 0.0069(2) 0.0135(3) 0.0046(2)
N1 0.0190(11) 0.0206(11) 0.0242(12) 0.0029(10) 0.0066(10) -0.0005(9)
N2 0.0173(11) 0.0184(11) 0.0178(10) -0.0004(9) 0.0057(9) 0.0002(9)
C1 0.0216(13) 0.0141(11) 0.0200(12) 0.0041(9) 0.0064(10) 0.0011(10)
C2 0.0216(13) 0.0152(12) 0.0211(13) 0.0025(10) 0.0063(10) 0.0010(10)
C3 0.0314(15) 0.0201(13) 0.0218(13) 0.0000(10) 0.0111(11) 0.0001(11)
C4 0.0357(16) 0.0233(14) 0.0193(13) 0.0014(11) 0.0067(12) -0.0011(12)
C5 0.0233(14) 0.0197(13) 0.0237(13) 0.0034(10) 0.0012(11) -0.0015(11)
C6 0.0217(13) 0.0177(12) 0.0220(13) 0.0041(10) 0.0074(11) -0.0015(10)
C7 0.0148(12) 0.0186(12) 0.0190(12) 0.0027(10) 0.0060(10) 0.0004(9)
C8 0.0169(12) 0.0177(12) 0.0219(13) 0.0026(10) 0.0068(10) 0.0020(9)
C9 0.0182(13) 0.0219(13) 0.0271(14) 0.0019(11) 0.0095(11) 0.0008(10)
C10 0.0195(13) 0.0195(12) 0.0239(13) 0.0019(10) 0.0074(11) 0.0022(10)
C12 0.0165(13) 0.0262(14) 0.0423(17) 0.0044(13) 0.0103(12) -0.0001(11)
C13 0.0263(14) 0.0283(15) 0.0295(15) 0.0041(12) 0.0150(12) 0.0016(12)
C21 0.0164(12) 0.0202(12) 0.0184(12) 0.0034(10) 0.0022(10) -0.0031(10)
C22 0.0278(15) 0.0213(13) 0.0222(13) 0.0005(10) 0.0041(11) -0.0026(11)
C23 0.0398(18) 0.0179(13) 0.0352(17) 0.0030(12) 0.0012(14) 0.0000(12)
C24 0.0417(19) 0.0317(16) 0.0266(15) 0.0140(13) 0.0014(14) -0.0105(14)
C25 0.0260(15) 0.0452(18) 0.0192(13) 0.0063(13) 0.0049(11) -0.0058(13)
C26 0.0188(13) 0.0269(14) 0.0198(13) 0.0012(11) 0.0036(10) -0.0014(11)
C31 0.0252(13) 0.0144(11) 0.0219(13) 0.0014(10) 0.0088(11) -0.0001(10)
C32 0.0231(14) 0.0277(15) 0.0303(15) -0.0020(12) 0.0079(12) 0.0006(11)
C33 0.0241(15) 0.0377(17) 0.0333(16) 0.0004(14) 0.0028(13) -0.0049(13)
C34 0.051(2) 0.0307(16) 0.0252(15) -0.0054(13) 0.0080(14) -0.0114(15)
C35 0.060(2) 0.0253(15) 0.0287(16) -0.0025(12) 0.0152(16) 0.0091(15)
C36 0.0397(18) 0.0268(15) 0.0249(14) 0.0014(12) 0.0106(13) 0.0109(13)
C41 0.0207(13) 0.0144(11) 0.0212(13) 0.0006(10) 0.0015(10) -0.0034(10)
C42 0.0308(15) 0.0172(12) 0.0196(13) -0.0029(10) 0.0048(11) -0.0077(11)
C43 0.052(2) 0.0365(17) 0.0175(14) 0.0001(12) 0.0022(14) -0.0198(15)
C44 0.050(2) 0.043(2) 0.0279(16) 0.0123(15) -0.0184(16) -0.0235(17)
C45 0.0275(17) 0.0341(18) 0.053(2) 0.0125(16) -0.0144(15) -0.0087(14)
C46 0.0204(14) 0.0267(15) 0.0407(17) 0.0048(13) 0.0029(13) -0.0030(11)
C47 0.0157(12) 0.0177(12) 0.0199(12) 0.0023(10) 0.0076(10) 0.0018(9)
C48 0.0168(12) 0.0138(11) 0.0210(12) 0.0026(9) 0.0075(10) 0.0031(9)
C49 0.0232(13) 0.0190(12) 0.0214(13) -0.0020(10) 0.0111(11) 0.0004(10)
C50 0.0326(15) 0.0198(13) 0.0224(13) -0.0055(10) 0.0141(12) -0.0041(11)
C51 0.0275(15) 0.0299(15) 0.0347(16) -0.0010(13) 0.0178(13) 0.0031(12)
C52 0.0297(15) 0.0254(14) 0.0208(13) 0.0021(11) 0.0078(11) -0.0041(11)
C61 0.0170(12) 0.0149(12) 0.0245(13) 0.0000(10) 0.0050(10) -0.0002(9)
C62 0.0261(14) 0.0205(13) 0.0213(13) -0.0014(10) 0.0044(11) -0.0005(11)
C63 0.0345(16) 0.0192(13) 0.0299(15) -0.0058(11) 0.0042(13) -0.0014(12)
C64 0.0388(18) 0.0152(13) 0.0393(17) 0.0012(12) 0.0101(14) -0.0047(12)
C65 0.0448(19) 0.0221(14) 0.0330(16) 0.0040(12) 0.0172(15) -0.0061(13)
C66 0.0307(15) 0.0174(13) 0.0282(14) -0.0020(11) 0.0139(12) -0.0021(11)
C71 0.0207(13) 0.0173(12) 0.0196(12) 0.0043(10) 0.0043(10) -0.0059(10)
C72 0.0229(14) 0.0382(17) 0.0315(16) 0.0152(13) 0.0089(12) 0.0008(12)
C73 0.0226(16) 0.063(2) 0.044(2) 0.0311(19) 0.0000(14) -0.0020(16)
C74 0.046(2) 0.056(2) 0.0232(16) 0.0178(16) -0.0067(15) -0.0262(18)
C75 0.068(3) 0.0308(17) 0.0187(14) 0.0014(12) 0.0044(15) -0.0195(17)
C76 0.0407(17) 0.0230(14) 0.0203(13) -0.0004(11) 0.0063(12) -0.0048(13)
C91 0.109(5) 0.088(4) 0.094(5) 0.005(4) 0.039(4) -0.001(4)
C92 0.044(2) 0.057(3) 0.054(2) 0.018(2) 0.0126(19) -0.0039(19)
C93 0.0320(19) 0.055(2) 0.057(2) 0.0274(19) 0.0072(17) -0.0099(16)

loop_
_atom_type_symbol
_atom_type_description
_atom_type_scat_dispersion_real
_atom_type_scat_dispersion_imag
_atom_type_scat_source
C C 0.0033 0.0016 'International Tables Vol C Tables 4.2.6.8 and 6.1.1.4'
H H 0.0000 0.0000 'International Tables Vol C Tables 4.2.6.8 and 6.1.1.4'
N N 0.0061 0.0033 'International Tables Vol C Tables 4.2.6.8 and 6.1.1.4'
Cl Cl 0.1484 0.1585 'International Tables Vol C Tables 4.2.6.8 and 6.1.1.4'
Pd Pd -0.9988 1.0072 'International Tables Vol C Tables 4.2.6.8 and 6.1.1.4'

loop_
_geom_angle_atom_site_label_1
_geom_angle_atom_site_label_2
_geom_angle_atom_site_label_3
_geom_angle
_geom_angle_site_symmetry_1
C8 Pd1 N1 86.32(10) .
C8 Pd1 Cl1 90.54(8) .
N1 Pd1 Cl1 176.86(7) .
C8 Pd1 Cl2 176.90(8) .
N1 Pd1 Cl2 96.03(7) .
Cl1 Pd1 Cl2 87.11(2) .
C48 Pd2 N2 87.63(10) .
C48 Pd2 Cl2 92.20(7) .
N2 Pd2 Cl2 178.24(6) .
C48 Pd2 Cl1 179.19(8) .
N2 Pd2 Cl1 93.18(6) .
Cl2 Pd2 Cl1 86.99(2) .
Pd1 Cl1 Pd2 88.39(2) .
Pd2 Cl2 Pd1 87.88(2) .
C9 N1 Pd1 120.38(18) .
C49 N2 Pd2 123.30(17) .
C6 C1 C2 120.0(2) .
C6 C1 C7 118.7(2) .
C2 C1 C7 121.3(2) .
C3 C2 C1 117.7(3) .
C3 C2 C10 119.6(2) .
C1 C2 C10 122.6(2) .
C4 C3 C2 122.0(3) .
C3 C4 C5 120.0(3) .
C4 C5 C6 119.0(3) .
C5 C6 C1 121.3(3) .
C8 C7 C21 125.5(2) .
C8 C7 C1 118.3(2) .
C21 C7 C1 116.2(2) .
C7 C8 C31 128.9(2) .
C7 C8 Pd1 117.7(2) .
C31 C8 Pd1 113.18(18) .
N1 C9 C13 107.5(2) .
N1 C9 C12 108.3(2) .
C13 C9 C12 110.4(2) .
N1 C9 C10 110.1(2) .
C13 C9 C10 112.4(2) .
C12 C9 C10 108.1(2) .
C2 C10 C9 119.5(2) .
C22 C21 C26 118.3(2) .
C22 C21 C7 120.1(2) .
C26 C21 C7 121.6(2) .
C21 C22 C23 120.6(3) .
C24 C23 C22 119.6(3) .
C23 C24 C25 120.2(3) .
C26 C25 C24 120.1(3) .
C25 C26 C21 121.0(3) .
C32 C31 C36 117.9(3) .
C32 C31 C8 119.9(2) .
C36 C31 C8 122.0(3) .
C33 C32 C31 121.7(3) .
C34 C33 C32 120.1(3) .
C33 C34 C35 119.3(3) .
C34 C35 C36 121.2(3) .
C35 C36 C31 119.9(3) .
C46 C41 C42 119.9(3) .
C46 C41 C47 118.1(3) .
C42 C41 C47 121.9(2) .
C43 C42 C41 117.7(3) .
C43 C42 C50 119.3(3) .
C41 C42 C50 122.9(2) .
C44 C43 C42 122.0(3) .
C43 C44 C45 119.9(3) .
C44 C45 C46 119.3(3) .
C45 C46 C41 120.9(3) .
C48 C47 C61 126.7(2) .
C48 C47 C41 117.6(2) .
C61 C47 C41 115.7(2) .
C47 C48 C71 127.8(2) .
C47 C48 Pd2 117.01(19) .
C71 C48 Pd2 115.15(18) .
N2 C49 C51 107.0(2) .
N2 C49 C52 107.9(2) .
C51 C49 C52 110.1(2) .
N2 C49 C50 109.5(2) .
C51 C49 C50 109.4(2) .
C52 C49 C50 112.7(2) .
C42 C50 C49 116.3(2) .
C62 C61 C66 117.9(2) .
C62 C61 C47 119.5(2) .
C66 C61 C47 122.6(2) .
C63 C62 C61 121.1(3) .
C64 C63 C62 120.4(3) .
C63 C64 C65 119.2(3) .
C64 C65 C66 121.2(3) .
C65 C66 C61 120.3(3) .
C76 C71 C72 118.9(3) .
C76 C71 C48 121.1(3) .
C72 C71 C48 120.0(3) .
C71 C72 C73 120.0(3) .
C74 C73 C72 120.4(3) .
C73 C74 C75 120.0(3) .
C74 C75 C76 120.2(3) .
C71 C76 C75 120.4(3) .
C91 C92 C93 109.8(4) .
C93 C93 C92 112.2(4) 3

loop_
_geom_bond_atom_site_label_1
_geom_bond_atom_site_label_2
_geom_bond_distance
_geom_bond_site_symmetry_2
Pd1 C8 1.976(3) .
Pd1 N1 2.080(2) .
Pd1 Cl1 2.3436(7) .
Pd1 Cl2 2.4754(7) .
Pd2 C48 1.975(2) .
Pd2 N2 2.081(2) .
Pd2 Cl2 2.3575(7) .
Pd2 Cl1 2.4671(6) .
N1 C9 1.505(4) .
N2 C49 1.512(3) .
C1 C6 1.392(4) .
C1 C2 1.402(4) .
C1 C7 1.504(4) .
C2 C3 1.401(4) .
C2 C10 1.511(4) .
C3 C4 1.382(4) .
C4 C5 1.384(4) .
C5 C6 1.389(4) .
C7 C8 1.339(4) .
C7 C21 1.492(3) .
C8 C31 1.477(4) .
C9 C13 1.522(4) .
C9 C12 1.533(4) .
C9 C10 1.547(4) .
C21 C22 1.392(4) .
C21 C26 1.404(4) .
C22 C23 1.403(4) .
C23 C24 1.384(5) .
C24 C25 1.386(5) .
C25 C26 1.377(4) .
C31 C32 1.399(4) .
C31 C36 1.400(4) .
C32 C33 1.380(4) .
C33 C34 1.378(5) .
C34 C35 1.385(5) .
C35 C36 1.392(5) .
C41 C46 1.393(4) .
C41 C42 1.403(4) .
C41 C47 1.500(4) .
C42 C43 1.400(4) .
C42 C50 1.501(4) .
C43 C44 1.377(6) .
C44 C45 1.382(6) .
C45 C46 1.391(5) .
C47 C48 1.340(4) .
C47 C61 1.492(3) .
C48 C71 1.486(4) .
C49 C51 1.524(4) .
C49 C52 1.527(4) .
C49 C50 1.548(4) .
C61 C62 1.399(4) .
C61 C66 1.404(4) .
C62 C63 1.393(4) .
C63 C64 1.379(5) .
C64 C65 1.382(4) .
C65 C66 1.389(4) .
C71 C76 1.384(4) .
C71 C72 1.392(4) .
C72 C73 1.398(5) .
C73 C74 1.368(6) .
C74 C75 1.374(6) .
C75 C76 1.396(4) .
C91 C92 1.351(8) .
C92 C93 1.518(5) .
C93 C93 1.493(9) 3
